data_4118112
loop_
_publ_author_name
'Kazutaka Shibatomi'
'Yoshinori Soga'
'Akira Narayama'
'Ikuhide Fujisawa'
'Seiji Iwasa'

_publ_section_title
;
 Highly Enantioselective Chlorination of \b-Keto Esters and Subsequent SN2
 Displacement of Tertiary Chlorides: A Flexible Method for the
 Construction of Quaternary Stereogenic Centers
;
_journal_name_full 'Journal of the American Chemical Society'
_journal_page_first 9836
_journal_page_last 9839
_journal_paper_doi 10.1021/ja304806j
_journal_volume 134
_journal_year 2012
_chemical_absolute_configuration rmad
_chemical_formula_sum 'C30 H31 Cl F6 O4'
_chemical_formula_weight 605.00
_chemical_name_systematic
; 
 ? 
;
_space_group_IT_number 78
_symmetry_cell_setting tetragonal
_symmetry_space_group_name_Hall 'P 4cw'
_symmetry_space_group_name_H-M 'P 43'
_atom_sites_solution_hydrogens geom
_atom_sites_solution_primary direct
_atom_sites_solution_secondary difmap
_audit_creation_method SHELXL-97
_cell_angle_alpha 90.00
_cell_angle_beta 90.00
_cell_angle_gamma 90.00
_cell_formula_units_Z 4
_cell_length_a 9.5379(15)
_cell_length_b 9.5379(15)
_cell_length_c 32.918(3)
_cell_measurement_reflns_used 25
_cell_measurement_temperature 298(2)
_cell_measurement_theta_max 17.13
_cell_measurement_theta_min 15.11
_cell_volume 2994.6(7)
_computing_cell_refinement 'Rigaku WinAFC'
_computing_data_collection 'Rigaku WinAFC'
_computing_data_reduction 'Rigaku WinAFC'
_computing_molecular_graphics 'Yadokari-XG 2009 (Wakita Nemoto et al., 2009)'
_computing_publication_material 'Yadokari-XG 2009 (Wakita Nemoto et al., 2009)'
_computing_structure_refinement 'SHELXL-97 (Sheldrick, 1997)'
_computing_structure_solution 'SIR2004 (Burla, Caliandro et al., 2005)'
_diffrn_ambient_temperature 298(2)
_diffrn_measured_fraction_theta_full 0.999
_diffrn_measured_fraction_theta_max 0.999
_diffrn_measurement_device_type 'Rigaku AFC-7R'
_diffrn_radiation_monochromator 'Graphite Monochromator'
_diffrn_radiation_probe x-ray
_diffrn_radiation_source 'Rotating Anode'
_diffrn_radiation_type MoK\a
_diffrn_radiation_wavelength 0.71069
_diffrn_reflns_av_R_equivalents 0.0097
_diffrn_reflns_av_sigmaI/netI 0.0345
_diffrn_reflns_limit_h_max 12
_diffrn_reflns_limit_h_min 0
_diffrn_reflns_limit_k_max 12
_diffrn_reflns_limit_k_min -6
_diffrn_reflns_limit_l_max 42
_diffrn_reflns_limit_l_min -23
_diffrn_reflns_number 5841
_diffrn_reflns_theta_full 27.50
_diffrn_reflns_theta_max 27.50
_diffrn_reflns_theta_min 2.83
_diffrn_standards_decay_% -0.7(2)
_diffrn_standards_interval_count 150
_diffrn_standards_number 3
_exptl_absorpt_coefficient_mu 0.198
_exptl_absorpt_correction_T_max 0.9430
_exptl_absorpt_correction_T_min 0.9075
_exptl_absorpt_correction_type psi-scan
_exptl_crystal_colour colorless
_exptl_crystal_density_diffrn 1.342
_exptl_crystal_description prismatic
_exptl_crystal_F_000 1256
_exptl_crystal_size_max 0.50
_exptl_crystal_size_mid 0.50
_exptl_crystal_size_min 0.30
_refine_diff_density_max 0.167
_refine_diff_density_min -0.184
_refine_diff_density_rms 0.034
_refine_ls_abs_structure_details 'Flack H D (1983), Acta Cryst. A39, 876-881'
_refine_ls_abs_structure_Flack 0.08(10)
_refine_ls_extinction_method none
_refine_ls_goodness_of_fit_ref 1.006
_refine_ls_hydrogen_treatment constr
_refine_ls_matrix_type full
_refine_ls_number_parameters 373
_refine_ls_number_reflns 4065
_refine_ls_number_restraints 1
_refine_ls_restrained_S_all 1.006
_refine_ls_R_factor_all 0.1001
_refine_ls_R_factor_gt 0.0424
_refine_ls_shift/su_max 0.000
_refine_ls_shift/su_mean 0.000
_refine_ls_structure_factor_coef Fsqd
_refine_ls_weighting_details 'calc w=1/[\s^2^(Fo^2^)+(0.0607P)^2^+0.5509P] where P=(Fo^2^+2Fc^2^)/3'
_refine_ls_weighting_scheme calc
_refine_ls_wR_factor_gt 0.1071
_refine_ls_wR_factor_ref 0.1307
_reflns_number_gt 2257
_reflns_number_total 4065
_reflns_threshold_expression >2sigma(I)
_cod_data_source_file ja304806j_si_002.cif
_cod_data_source_block shib21
_cod_depositor_comments
;
The following automatic conversions were performed:

'_diffrn_radiation_probe' value 'X-ray' changed to 'x-ray' according
to the built-in table from CIF Core dictionary named 'cif_core.dic'
version 2.4.1 from 2010-06-29.

Automatic conversion script
Id: cif_fix_values 1715 2011-07-08 13:25:40Z adriana 
;
_cod_database_code 4118112

loop_
_symmetry_equiv_pos_as_xyz
'x, y, z'
'-x, -y, z+1/2'
'-y, x, z+3/4'
'y, -x, z+1/4'

loop_
_atom_site_label
_atom_site_type_symbol
_atom_site_fract_x
_atom_site_fract_y
_atom_site_fract_z
_atom_site_U_iso_or_equiv
_atom_site_adp_type
_atom_site_occupancy
_atom_site_symmetry_multiplicity
_atom_site_calc_flag
_atom_site_refinement_flags
O1 O 0.4851(4) 0.3948(4) -0.02031(9) 0.1023(12) Uani 1 1 d .
O2 O 0.4750(3) 0.1718(4) -0.04152(7) 0.0771(9) Uani 1 1 d .
O3 O 0.3477(6) -0.1788(5) 0.05220(11) 0.1336(17) Uani 1 1 d .
O4 O 0.3724(3) 0.0410(3) 0.07351(8) 0.0684(7) Uani 1 1 d .
F1 F 0.4642(5) 0.2209(4) -0.23007(10) 0.1453(14) Uani 1 1 d .
F2 F 0.6115(5) 0.1184(7) -0.19516(16) 0.234(3) Uani 1 1 d .
F3 F 0.4039(7) 0.0774(5) -0.18836(12) 0.179(2) Uani 1 1 d .
F4 F 0.4731(5) 0.7059(4) -0.19007(11) 0.1621(17) Uani 1 1 d .
F5 F 0.3668(7) 0.7421(5) -0.1366(2) 0.214(3) Uani 1 1 d .
F6 F 0.5740(8) 0.7481(5) -0.13602(17) 0.218(3) Uani 1 1 d .
C1 C 0.4750(4) 0.3464(5) -0.09116(12) 0.0648(11) Uani 1 1 d .
C2 C 0.4798(4) 0.2463(5) -0.12117(12) 0.0663(11) Uani 1 1 d .
H2 H 0.4796 0.1517 -0.1143 0.080 Uiso 1 1 calc R
C3 C 0.4850(5) 0.2852(5) -0.16132(12) 0.0660(11) Uani 1 1 d .
C4 C 0.4832(5) 0.4254(5) -0.17192(13) 0.0731(13) Uani 1 1 d .
H4 H 0.4867 0.4517 -0.1991 0.088 Uiso 1 1 calc R
C5 C 0.4761(5) 0.5267(5) -0.14174(13) 0.0730(12) Uani 1 1 d .
C6 C 0.4748(5) 0.4873(5) -0.10116(13) 0.0724(12) Uani 1 1 d .
H6 H 0.4738 0.5550 -0.0808 0.087 Uiso 1 1 calc R
C7 C 0.4954(7) 0.1778(7) -0.19334(16) 0.0908(16) Uani 1 1 d .
C8 C 0.4715(9) 0.6755(7) -0.1522(2) 0.111(2) Uani 1 1 d .
C9 C 0.4785(5) 0.3107(6) -0.04691(13) 0.0708(12) Uani 1 1 d .
C10 C 0.4787(5) 0.1173(5) 0.00039(11) 0.0669(11) Uani 1 1 d .
H10 H 0.4554 0.1917 0.0198 0.080 Uiso 1 1 calc R
C11 C 0.6215(5) 0.0570(6) 0.00956(12) 0.0700(13) Uani 1 1 d .
C12 C 0.7205(6) 0.1405(7) 0.02791(14) 0.0998(17) Uani 1 1 d .
H12 H 0.6978 0.2329 0.0342 0.120 Uiso 1 1 calc R
C13 C 0.8541(8) 0.0903(13) 0.0374(2) 0.142(3) Uani 1 1 d .
H13 H 0.9231 0.1475 0.0486 0.170 Uiso 1 1 calc R
C14 C 0.8768(10) -0.0477(16) 0.0292(3) 0.151(3) Uani 1 1 d .
H14 H 0.9637 -0.0848 0.0363 0.182 Uiso 1 1 calc R
C15 C 0.7837(9) -0.1349(9) 0.0118(2) 0.126(2) Uani 1 1 d .
H15 H 0.8055 -0.2287 0.0074 0.151 Uiso 1 1 calc R
C16 C 0.6528(6) -0.0805(7) 0.00034(15) 0.0876(15) Uani 1 1 d .
C17 C 0.5505(7) -0.1751(7) -0.0197(2) 0.118(2) Uani 1 1 d .
H17 H 0.5395 -0.2579 -0.0029 0.142 Uiso 1 1 calc R
H17A H 0.5900 -0.2053 -0.0454 0.142 Uiso 1 1 calc R
C18 C 0.4073(6) -0.1148(6) -0.02773(14) 0.0952(17) Uani 1 1 d .
H18 H 0.3379 -0.1888 -0.0258 0.114 Uiso 1 1 calc R
H18A H 0.4044 -0.0773 -0.0551 0.114 Uiso 1 1 calc R
C19 C 0.3712(4) 0.0008(5) 0.00239(13) 0.0705(12) Uani 1 1 d .
C20 C 0.3611(5) -0.0576(7) 0.04512(14) 0.0748(13) Uani 1 1 d .
C21 C 0.3784(5) -0.0030(4) 0.11624(12) 0.0639(11) Uani 1 1 d .
H21 H 0.3465 -0.1003 0.1185 0.077 Uiso 1 1 calc R
C22 C 0.5307(5) 0.0065(5) 0.12974(13) 0.0783(13) Uani 1 1 d .
H22 H 0.5867 -0.0589 0.1141 0.094 Uiso 1 1 calc R
H22A H 0.5657 0.1003 0.1246 0.094 Uiso 1 1 calc R
C23 C 0.5453(5) -0.0267(6) 0.17436(13) 0.0797(14) Uani 1 1 d .
H23 H 0.5116 -0.1226 0.1788 0.096 Uiso 1 1 calc R
C24 C 0.4548(6) 0.0710(6) 0.19838(15) 0.0975(16) Uani 1 1 d .
H24 H 0.4867 0.1666 0.1944 0.117 Uiso 1 1 calc R
H24A H 0.4628 0.0489 0.2270 0.117 Uiso 1 1 calc R
C25 C 0.3008(6) 0.0588(6) 0.18522(13) 0.0878(15) Uani 1 1 d .
H25 H 0.2676 -0.0354 0.1908 0.105 Uiso 1 1 calc R
H25A H 0.2446 0.1235 0.2011 0.105 Uiso 1 1 calc R
C26 C 0.2807(5) 0.0908(5) 0.14006(12) 0.0694(12) Uani 1 1 d .
H26 H 0.3108 0.1878 0.1355 0.083 Uiso 1 1 calc R
C27 C 0.6992(7) -0.0198(7) 0.18765(19) 0.132(2) Uani 1 1 d .
H27 H 0.7363 0.0714 0.1816 0.198 Uiso 1 1 calc R
H27A H 0.7521 -0.0897 0.1733 0.198 Uiso 1 1 calc R
H27B H 0.7055 -0.0368 0.2163 0.198 Uiso 1 1 calc R
C28 C 0.1271(5) 0.0791(5) 0.12553(14) 0.0780(13) Uani 1 1 d .
H28 H 0.1260 0.1041 0.0967 0.094 Uiso 1 1 calc R
C29 C 0.0308(6) 0.1844(7) 0.1477(2) 0.120(2) Uani 1 1 d .
H29 H -0.0583 0.1883 0.1342 0.180 Uiso 1 1 calc R
H29A H 0.0733 0.2757 0.1473 0.180 Uiso 1 1 calc R
H29B H 0.0178 0.1549 0.1753 0.180 Uiso 1 1 calc R
C30 C 0.0660(5) -0.0682(6) 0.12903(17) 0.0990(16) Uani 1 1 d .
H30 H 0.0677 -0.0974 0.1569 0.148 Uiso 1 1 calc R
H30A H 0.1208 -0.1319 0.1130 0.148 Uiso 1 1 calc R
H30B H -0.0290 -0.0679 0.1194 0.148 Uiso 1 1 calc R
Cl1 Cl 0.20097(14) 0.0686(2) -0.00844(5) 0.1273(6) Uani 1 1 d .

loop_
_atom_site_aniso_label
_atom_site_aniso_U_11
_atom_site_aniso_U_22
_atom_site_aniso_U_33
_atom_site_aniso_U_23
_atom_site_aniso_U_13
_atom_site_aniso_U_12
O1 0.179(4) 0.087(2) 0.0403(17) -0.0056(17) 0.005(2) -0.003(2)
O2 0.106(2) 0.092(2) 0.0344(15) 0.0048(15) 0.0068(14) 0.0032(18)
O3 0.229(5) 0.098(3) 0.073(3) 0.000(2) 0.013(3) -0.046(3)
O4 0.088(2) 0.0754(19) 0.0423(16) 0.0056(15) 0.0086(15) 0.0001(16)
F1 0.242(4) 0.141(3) 0.0525(19) -0.0150(19) -0.012(2) 0.014(3)
F2 0.169(4) 0.327(7) 0.206(5) -0.180(5) -0.061(4) 0.143(5)
F3 0.294(6) 0.124(3) 0.119(3) -0.050(3) 0.049(3) -0.057(4)
F4 0.300(5) 0.100(3) 0.086(2) 0.029(2) -0.007(3) 0.004(3)
F5 0.282(7) 0.115(3) 0.244(6) 0.055(3) 0.112(6) 0.065(4)
F6 0.343(8) 0.117(3) 0.193(5) 0.052(3) -0.111(6) -0.096(4)
C1 0.071(3) 0.081(3) 0.042(2) -0.001(2) 0.0034(19) 0.002(2)
C2 0.078(3) 0.076(3) 0.045(2) -0.005(2) 0.001(2) 0.001(2)
C3 0.072(3) 0.084(3) 0.042(2) -0.004(2) 0.0025(19) 0.006(2)
C4 0.081(3) 0.096(4) 0.042(2) 0.008(2) 0.001(2) -0.001(3)
C5 0.089(3) 0.071(3) 0.059(3) 0.007(2) -0.003(2) -0.005(2)
C6 0.088(3) 0.083(3) 0.046(2) -0.001(2) -0.003(2) 0.001(3)
C7 0.123(5) 0.100(4) 0.049(3) -0.016(3) 0.005(3) 0.006(4)
C8 0.155(6) 0.096(5) 0.081(4) 0.012(4) -0.002(4) -0.012(5)
C9 0.085(3) 0.085(4) 0.043(3) 0.003(2) 0.003(2) 0.005(3)
C10 0.085(3) 0.080(3) 0.035(2) 0.002(2) 0.003(2) -0.001(2)
C11 0.065(3) 0.106(4) 0.039(2) 0.011(2) -0.003(2) -0.016(3)
C12 0.098(4) 0.144(5) 0.057(3) 0.011(3) -0.006(3) -0.043(4)
C13 0.090(6) 0.250(10) 0.085(5) 0.048(7) -0.026(4) -0.071(6)
C14 0.096(6) 0.235(11) 0.124(7) 0.047(8) -0.005(5) -0.019(7)
C15 0.110(5) 0.166(7) 0.101(5) 0.038(5) 0.017(4) 0.041(5)
C16 0.092(4) 0.107(4) 0.063(3) 0.006(3) 0.021(3) 0.012(4)
C17 0.136(6) 0.117(5) 0.100(5) -0.022(4) 0.022(4) 0.014(5)
C18 0.119(5) 0.118(4) 0.049(3) -0.016(3) 0.002(3) -0.040(4)
C19 0.061(3) 0.099(3) 0.051(3) 0.000(2) -0.004(2) -0.008(2)
C20 0.076(3) 0.095(4) 0.053(3) 0.000(3) 0.003(2) -0.014(3)
C21 0.078(3) 0.072(3) 0.042(2) 0.008(2) -0.001(2) -0.010(2)
C22 0.080(3) 0.101(4) 0.054(3) 0.007(2) -0.003(2) -0.004(3)
C23 0.085(4) 0.101(4) 0.054(3) 0.012(3) -0.002(2) -0.011(3)
C24 0.118(5) 0.125(4) 0.050(3) 0.004(3) -0.009(3) -0.025(4)
C25 0.104(4) 0.110(4) 0.050(3) 0.002(3) 0.021(3) -0.003(3)
C26 0.086(3) 0.073(3) 0.050(2) 0.002(2) 0.010(2) -0.001(2)
C27 0.115(5) 0.192(7) 0.089(4) 0.028(4) -0.021(4) -0.018(5)
C28 0.075(3) 0.106(4) 0.053(3) 0.015(2) 0.010(2) 0.004(3)
C29 0.106(4) 0.126(5) 0.129(5) -0.003(4) 0.033(4) 0.024(4)
C30 0.087(4) 0.118(5) 0.092(4) 0.011(3) 0.001(3) -0.020(3)
Cl1 0.0734(9) 0.2206(19) 0.0880(10) 0.0240(10) -0.0124(7) 0.0115(10)

loop_
_atom_type_symbol
_atom_type_description
_atom_type_scat_dispersion_real
_atom_type_scat_dispersion_imag
_atom_type_scat_source
C C 0.0033 0.0016 'International Tables Vol C Tables 4.2.6.8 and 6.1.1.4'
H H 0.0000 0.0000 'International Tables Vol C Tables 4.2.6.8 and 6.1.1.4'
O O 0.0106 0.0060 'International Tables Vol C Tables 4.2.6.8 and 6.1.1.4'
F F 0.0171 0.0103 'International Tables Vol C Tables 4.2.6.8 and 6.1.1.4'
Cl Cl 0.1484 0.1585 'International Tables Vol C Tables 4.2.6.8 and 6.1.1.4'

loop_
_geom_angle_atom_site_label_1
_geom_angle_atom_site_label_2
_geom_angle_atom_site_label_3
_geom_angle
C9 O2 C10 118.2(3)
C20 O4 C21 118.3(3)
C2 C1 C6 120.2(4)
C2 C1 C9 122.7(4)
C6 C1 C9 117.0(4)
C3 C2 C1 120.3(4)
C2 C3 C4 120.3(4)
C2 C3 C7 120.2(5)
C4 C3 C7 119.6(4)
C3 C4 C5 119.6(4)
C4 C5 C6 120.0(4)
C4 C5 C8 120.6(5)
C6 C5 C8 119.4(5)
C1 C6 C5 119.5(4)
F2 C7 F3 105.5(6)
F2 C7 F1 107.5(5)
F3 C7 F1 101.2(5)
F2 C7 C3 114.2(5)
F3 C7 C3 112.0(5)
F1 C7 C3 115.2(5)
F4 C8 F5 106.6(7)
F4 C8 F6 105.5(6)
F5 C8 F6 98.9(6)
F4 C8 C5 116.7(6)
F5 C8 C5 114.1(6)
F6 C8 C5 113.3(6)
O1 C9 O2 124.9(4)
O1 C9 C1 124.3(5)
O2 C9 C1 110.8(4)
O2 C10 C11 110.1(3)
O2 C10 C19 106.5(3)
C11 C10 C19 108.8(4)
C12 C11 C16 120.0(5)
C12 C11 C10 119.1(5)
C16 C11 C10 120.9(4)
C11 C12 C13 121.8(7)
C14 C13 C12 115.6(7)
C15 C14 C13 125.2(9)
C14 C15 C16 118.3(8)
C11 C16 C15 119.0(7)
C11 C16 C17 122.3(5)
C15 C16 C17 118.6(7)
C16 C17 C18 116.2(5)
C17 C18 C19 111.6(4)
C10 C19 C20 110.7(4)
C10 C19 C18 110.5(4)
C20 C19 C18 110.6(4)
C10 C19 Cl1 110.0(3)
C20 C19 Cl1 105.1(3)
C18 C19 Cl1 109.8(3)
O3 C20 O4 124.0(4)
O3 C20 C19 123.2(5)
O4 C20 C19 112.7(5)
O4 C21 C26 107.7(3)
O4 C21 C22 107.5(3)
C26 C21 C22 113.7(4)
C23 C22 C21 111.1(4)
C24 C23 C22 109.3(4)
C24 C23 C27 112.0(5)
C22 C23 C27 110.9(4)
C23 C24 C25 110.8(4)
C26 C25 C24 112.3(4)
C21 C26 C25 108.0(4)
C21 C26 C28 112.4(4)
C25 C26 C28 113.9(4)
C30 C28 C29 109.7(4)
C30 C28 C26 113.9(4)
C29 C28 C26 111.7(5)

loop_
_geom_bond_atom_site_label_1
_geom_bond_atom_site_label_2
_geom_bond_distance
O1 C9 1.189(5)
O2 C9 1.337(5)
O2 C10 1.475(4)
O3 C20 1.186(6)
O4 C20 1.330(5)
O4 C21 1.469(5)
F1 C7 1.311(6)
F2 C7 1.245(6)
F3 C7 1.306(6)
F4 C8 1.280(7)
F5 C8 1.290(8)
F6 C8 1.312(7)
C1 C2 1.375(5)
C1 C6 1.383(6)
C1 C9 1.496(6)
C2 C3 1.374(6)
C3 C4 1.382(6)
C3 C7 1.474(7)
C4 C5 1.388(6)
C5 C6 1.388(6)
C5 C8 1.461(8)
C10 C11 1.510(6)
C10 C19 1.513(6)
C11 C12 1.375(6)
C11 C16 1.378(7)
C12 C13 1.397(10)
C13 C14 1.361(11)
C14 C15 1.345(12)
C15 C16 1.404(9)
C16 C17 1.484(8)
C17 C18 1.505(8)
C18 C19 1.522(7)
C19 C20 1.516(6)
C19 Cl1 1.784(5)
C21 C26 1.511(6)
C21 C22 1.522(6)
C22 C23 1.509(5)
C23 C24 1.496(7)
C23 C27 1.533(7)
C24 C25 1.536(7)
C25 C26 1.529(6)
C26 C28 1.545(6)
C28 C30 1.525(7)
C28 C29 1.544(7)

loop_
_geom_torsion_atom_site_label_1
_geom_torsion_atom_site_label_2
_geom_torsion_atom_site_label_3
_geom_torsion_atom_site_label_4
_geom_torsion
C6 C1 C2 C3 0.2(6)
C9 C1 C2 C3 -176.0(4)
C1 C2 C3 C4 -1.0(7)
C1 C2 C3 C7 177.8(5)
C2 C3 C4 C5 0.0(7)
C7 C3 C4 C5 -178.8(5)
C3 C4 C5 C6 1.8(7)
C3 C4 C5 C8 -178.9(5)
C2 C1 C6 C5 1.6(6)
C9 C1 C6 C5 178.0(4)
C4 C5 C6 C1 -2.6(7)
C8 C5 C6 C1 178.1(5)
C2 C3 C7 F2 -71.4(8)
C4 C3 C7 F2 107.4(7)
C2 C3 C7 F3 48.4(7)
C4 C3 C7 F3 -132.8(5)
C2 C3 C7 F1 163.4(5)
C4 C3 C7 F1 -17.8(8)
C4 C5 C8 F4 0.6(10)
C6 C5 C8 F4 179.9(6)
C4 C5 C8 F5 125.7(6)
C6 C5 C8 F5 -55.0(9)
C4 C5 C8 F6 -122.2(7)
C6 C5 C8 F6 57.1(9)
C10 O2 C9 O1 0.4(7)
C10 O2 C9 C1 179.6(3)
C2 C1 C9 O1 174.1(5)
C6 C1 C9 O1 -2.3(7)
C2 C1 C9 O2 -5.1(6)
C6 C1 C9 O2 178.6(4)
C9 O2 C10 C11 -105.4(4)
C9 O2 C10 C19 136.8(4)
O2 C10 C11 C12 93.9(4)
C19 C10 C11 C12 -149.8(4)
O2 C10 C11 C16 -87.0(5)
C19 C10 C11 C16 29.3(5)
C16 C11 C12 C13 0.5(7)
C10 C11 C12 C13 179.5(5)
C11 C12 C13 C14 -3.2(10)
C12 C13 C14 C15 2.5(13)
C13 C14 C15 C16 1.0(13)
C12 C11 C16 C15 3.1(7)
C10 C11 C16 C15 -175.9(4)
C12 C11 C16 C17 -179.6(5)
C10 C11 C16 C17 1.4(7)
C14 C15 C16 C11 -3.9(9)
C14 C15 C16 C17 178.8(6)
C11 C16 C17 C18 -2.8(8)
C15 C16 C17 C18 174.5(5)
C16 C17 C18 C19 -26.9(7)
O2 C10 C19 C20 -177.0(4)
C11 C10 C19 C20 64.4(4)
O2 C10 C19 C18 60.1(5)
C11 C10 C19 C18 -58.5(4)
O2 C10 C19 Cl1 -61.3(4)
C11 C10 C19 Cl1 -179.9(3)
C17 C18 C19 C10 58.5(6)
C17 C18 C19 C20 -64.5(6)
C17 C18 C19 Cl1 180.0(4)
C21 O4 C20 O3 4.4(7)
C21 O4 C20 C19 -174.0(3)
C10 C19 C20 O3 -140.5(5)
C18 C19 C20 O3 -17.6(7)
Cl1 C19 C20 O3 100.8(6)
C10 C19 C20 O4 37.9(5)
C18 C19 C20 O4 160.8(4)
Cl1 C19 C20 O4 -80.7(4)
C20 O4 C21 C26 -134.6(4)
C20 O4 C21 C22 102.5(4)
O4 C21 C22 C23 175.8(4)
C26 C21 C22 C23 56.7(5)
C21 C22 C23 C24 -57.1(5)
C21 C22 C23 C27 178.9(4)
C22 C23 C24 C25 58.2(5)
C27 C23 C24 C25 -178.4(4)
C23 C24 C25 C26 -58.5(6)
O4 C21 C26 C25 -172.6(4)
C22 C21 C26 C25 -53.7(5)
O4 C21 C26 C28 60.9(4)
C22 C21 C26 C28 179.8(3)
C24 C25 C26 C21 54.1(5)
C24 C25 C26 C28 179.7(4)
C21 C26 C28 C30 59.8(5)
C25 C26 C28 C30 -63.5(5)
C21 C26 C28 C29 -175.2(4)
C25 C26 C28 C29 61.5(5)
